data_7011170
loop_
_publ_author_name
'Ashleigh E. Gibson'
'Clayton Price'
'William Clegg'
'Andrew Houlton'

_publ_section_title
;
 Inner- and outer-sphere binding of the minor groove site of adenine by
 alkali metal ions
;
_journal_issue 2
_journal_name_full 'J. Chem. Soc., Dalton Trans.'
_journal_page_first 131
_journal_page_last 133
_journal_paper_doi 10.1039/b108427p
_journal_year 2002
_chemical_formula_sum 'C19 H32 F6 K N6 O5 P'
_chemical_formula_weight 608.58
_space_group_IT_number 14
_symmetry_cell_setting monoclinic
_symmetry_space_group_name_Hall '-P 2ybc'
_symmetry_space_group_name_H-M 'P 1 21/c 1'
_atom_sites_solution_hydrogens geom
_atom_sites_solution_primary direct
_atom_sites_solution_secondary difmap
_audit_creation_method SHELXL-97
_cell_angle_alpha 90.00
_cell_angle_beta 99.177(2)
_cell_angle_gamma 90.00
_cell_formula_units_Z 4
_cell_length_a 8.5521(7)
_cell_length_b 18.2322(16)
_cell_length_c 17.0228(15)
_cell_measurement_reflns_used 5693
_cell_measurement_temperature 160(2)
_cell_measurement_theta_max 28.26
_cell_measurement_theta_min 2.54
_cell_volume 2620.3(4)
_computing_cell_refinement 'Bruker SAINT'
_computing_data_collection 'Bruker SMART'
_computing_data_reduction 'Bruker SAINT'
_computing_molecular_graphics 'Bruker SHELXTL'
_computing_publication_material 'Bruker SHELXTL and local programs'
_computing_structure_refinement 'Bruker SHELXTL'
_computing_structure_solution 'Bruker SHELXTL'
_diffrn_ambient_temperature 160(2)
_diffrn_measured_fraction_theta_full 0.997
_diffrn_measured_fraction_theta_max 0.918
_diffrn_measurement_device_type 'Bruker SMART 1K CCD diffractometer'
_diffrn_measurement_method '\w rotation with narrow frames'
_diffrn_radiation_monochromator graphite
_diffrn_radiation_source 'sealed tube'
_diffrn_radiation_type MoK\a
_diffrn_radiation_wavelength 0.71073
_diffrn_reflns_av_R_equivalents 0.0295
_diffrn_reflns_av_sigmaI/netI 0.0215
_diffrn_reflns_limit_h_max 11
_diffrn_reflns_limit_h_min -11
_diffrn_reflns_limit_k_max 23
_diffrn_reflns_limit_k_min -21
_diffrn_reflns_limit_l_max 22
_diffrn_reflns_limit_l_min -22
_diffrn_reflns_number 22262
_diffrn_reflns_theta_full 26.00
_diffrn_reflns_theta_max 28.52
_diffrn_reflns_theta_min 1.65
_diffrn_standards_decay_% 0
_diffrn_standards_number 0
_exptl_absorpt_coefficient_mu 0.349
_exptl_absorpt_correction_T_max 0.940
_exptl_absorpt_correction_T_min 0.859
_exptl_absorpt_correction_type multi-scan
_exptl_crystal_colour colourless
_exptl_crystal_density_diffrn 1.543
_exptl_crystal_density_method 'not measured'
_exptl_crystal_description needle
_exptl_crystal_F_000 1264
_exptl_crystal_size_max 0.45
_exptl_crystal_size_mid 0.24
_exptl_crystal_size_min 0.18
_refine_diff_density_max 0.680
_refine_diff_density_min -0.375
_refine_diff_density_rms 0.057
_refine_ls_extinction_method none
_refine_ls_goodness_of_fit_ref 1.116
_refine_ls_hydrogen_treatment mixed
_refine_ls_matrix_type full
_refine_ls_number_parameters 349
_refine_ls_number_reflns 6119
_refine_ls_number_restraints 1
_refine_ls_restrained_S_all 1.116
_refine_ls_R_factor_all 0.0523
_refine_ls_R_factor_gt 0.0452
_refine_ls_shift/su_max 0.001
_refine_ls_shift/su_mean 0.000
_refine_ls_structure_factor_coef Fsqd
_refine_ls_weighting_details 'calc w=1/[\s^2^(Fo^2^)+(0.0388P)^2^+2.3688P] where P=(Fo^2^+2Fc^2^)/3'
_refine_ls_weighting_scheme calc
_refine_ls_wR_factor_gt 0.1021
_refine_ls_wR_factor_ref 0.1056
_reflns_number_gt 5337
_reflns_number_total 6119
_reflns_threshold_expression I>2\s(I)
_cod_data_source_file b108427p.txt
_cod_data_source_block ah73
_cod_original_sg_symbol_H-M P2(1)/c
_cod_database_code 7011170

loop_
_symmetry_equiv_pos_as_xyz
'x, y, z'
'-x, y+1/2, -z+1/2'
'-x, -y, -z'
'x, -y-1/2, z-1/2'

loop_
_atom_site_label
_atom_site_type_symbol
_atom_site_fract_x
_atom_site_fract_y
_atom_site_fract_z
_atom_site_U_iso_or_equiv
_atom_site_adp_type
_atom_site_occupancy
_atom_site_symmetry_multiplicity
_atom_site_calc_flag
_atom_site_refinement_flags
_atom_site_disorder_assembly
_atom_site_disorder_group
K K 0.66986(5) 0.60109(2) 0.77539(2) 0.02175(10) Uani 1 1 d . . .
N1 N 0.4064(2) 0.41641(9) 0.62615(11) 0.0281(4) Uani 1 1 d . . .
C2 C 0.5403(2) 0.45578(12) 0.64251(13) 0.0295(4) Uani 1 1 d . . .
H2 H 0.6275 0.4306 0.6722 0.035 Uiso 1 1 calc R . .
N3 N 0.5698(2) 0.52489(9) 0.62351(10) 0.0258(4) Uani 1 1 d . . .
C4 C 0.4404(2) 0.55545(10) 0.58032(11) 0.0199(4) Uani 1 1 d . . .
C5 C 0.2932(2) 0.52230(11) 0.55894(11) 0.0199(4) Uani 1 1 d . . .
C6 C 0.2776(2) 0.44924(11) 0.58388(12) 0.0225(4) Uani 1 1 d . . .
N6 N 0.1425(2) 0.41136(10) 0.56960(13) 0.0320(4) Uani 1 1 d D . .
H6A H 0.144(3) 0.3667(12) 0.5824(16) 0.038 Uiso 1 1 d D . .
H6B H 0.057(3) 0.4274(14) 0.5418(15) 0.038 Uiso 1 1 d D . .
N7 N 0.18751(19) 0.57000(9) 0.51455(10) 0.0246(4) Uani 1 1 d . . .
C8 C 0.2719(2) 0.62969(11) 0.51005(12) 0.0243(4) Uani 1 1 d . . .
H8 H 0.2303 0.6725 0.4824 0.029 Uiso 1 1 calc R . .
N9 N 0.42507(19) 0.62496(9) 0.54865(10) 0.0210(3) Uani 1 1 d . . .
C10 C 0.5526(2) 0.67912(11) 0.54774(12) 0.0222(4) Uani 1 1 d . . .
H10A H 0.5620 0.6906 0.4918 0.027 Uiso 1 1 calc R . .
H10B H 0.6541 0.6573 0.5732 0.027 Uiso 1 1 calc R . .
C11 C 0.5248(2) 0.75021(11) 0.59071(11) 0.0227(4) Uani 1 1 d . . .
H11A H 0.6012 0.7876 0.5784 0.027 Uiso 1 1 calc R . .
H11B H 0.4169 0.7684 0.5703 0.027 Uiso 1 1 calc R . .
N12 N 0.54173(18) 0.74143(9) 0.67804(9) 0.0204(3) Uani 1 1 d . . .
C13 C 0.6827(2) 0.77935(11) 0.72070(12) 0.0234(4) Uani 1 1 d . . .
H13A H 0.6894 0.7698 0.7784 0.028 Uiso 1 1 calc R . .
H13B H 0.6686 0.8328 0.7124 0.028 Uiso 1 1 calc R . .
C14 C 0.8381(2) 0.75679(11) 0.69541(12) 0.0260(4) Uani 1 1 d . . .
H14A H 0.8423 0.7751 0.6410 0.031 Uiso 1 1 calc R . .
H14B H 0.9277 0.7786 0.7320 0.031 Uiso 1 1 calc R . .
O15 O 0.85121(16) 0.67908(8) 0.69683(9) 0.0251(3) Uani 1 1 d . . .
C16 C 1.0033(2) 0.65367(14) 0.68408(14) 0.0322(5) Uani 1 1 d . . .
H16A H 1.0855 0.6697 0.7284 0.039 Uiso 1 1 calc R . .
H16B H 1.0292 0.6744 0.6340 0.039 Uiso 1 1 calc R . .
C17 C 0.9997(3) 0.57150(14) 0.67945(13) 0.0343(5) Uani 1 1 d . . .
H17A H 0.9175 0.5554 0.6352 0.041 Uiso 1 1 calc R . .
H17B H 1.1034 0.5527 0.6696 0.041 Uiso 1 1 calc R . .
O18 O 0.96527(17) 0.54367(8) 0.75299(9) 0.0281(3) Uani 1 1 d . . .
C19 C 0.9705(3) 0.46574(12) 0.75737(14) 0.0317(5) Uani 1 1 d . . .
H19A H 1.0795 0.4482 0.7556 0.038 Uiso 1 1 calc R . .
H19B H 0.8990 0.4443 0.7117 0.038 Uiso 1 1 calc R . .
C20 C 0.9194(3) 0.44292(12) 0.83379(14) 0.0320(5) Uani 1 1 d . . .
H20A H 0.9362 0.3896 0.8420 0.038 Uiso 1 1 calc R . .
H20B H 0.9831 0.4690 0.8789 0.038 Uiso 1 1 calc R . .
O21 O 0.75549(17) 0.46005(8) 0.83054(9) 0.0271(3) Uani 1 1 d . . .
C22 C 0.7032(3) 0.44764(12) 0.90502(13) 0.0302(5) Uani 1 1 d . . .
H22A H 0.7615 0.4802 0.9462 0.036 Uiso 1 1 calc R . .
H22B H 0.7243 0.3962 0.9219 0.036 Uiso 1 1 calc R . .
C23 C 0.5292(3) 0.46306(12) 0.89592(14) 0.0317(5) Uani 1 1 d . . .
H23A H 0.4726 0.4369 0.8489 0.038 Uiso 1 1 calc R . .
H23B H 0.4869 0.4460 0.9436 0.038 Uiso 1 1 calc R . .
O24 O 0.50649(16) 0.54016(8) 0.88633(9) 0.0267(3) Uani 1 1 d . . .
C25 C 0.3436(2) 0.56114(13) 0.87383(14) 0.0331(5) Uani 1 1 d . . .
H25A H 0.2914 0.5428 0.9179 0.040 Uiso 1 1 calc R . .
H25B H 0.2884 0.5400 0.8234 0.040 Uiso 1 1 calc R . .
C26 C 0.3360(3) 0.64337(14) 0.87045(13) 0.0330(5) Uani 1 1 d . . .
H26A H 0.2263 0.6601 0.8717 0.040 Uiso 1 1 calc R . .
H26B H 0.4059 0.6646 0.9168 0.040 Uiso 1 1 calc R . .
O27 O 0.38628(16) 0.66684(8) 0.79824(8) 0.0245(3) Uani 1 1 d . . .
C28 C 0.3864(2) 0.74489(11) 0.79193(13) 0.0277(4) Uani 1 1 d . . .
H28A H 0.4774 0.7654 0.8286 0.033 Uiso 1 1 calc R . .
H28B H 0.2878 0.7650 0.8071 0.033 Uiso 1 1 calc R . .
C29 C 0.3977(2) 0.76646(11) 0.70736(13) 0.0261(4) Uani 1 1 d . . .
H29A H 0.3043 0.7465 0.6719 0.031 Uiso 1 1 calc R . .
H29B H 0.3924 0.8206 0.7033 0.031 Uiso 1 1 calc R . .
P P 0.91148(6) 0.69157(3) 0.95783(3) 0.02253(12) Uani 1 1 d . . .
F1 F 0.9484(2) 0.62174(9) 0.90804(10) 0.0563(4) Uani 1 1 d . . .
F2 F 0.73540(17) 0.69468(9) 0.90779(9) 0.0483(4) Uani 1 1 d . . .
F3 F 0.87045(18) 0.76240(7) 1.00568(8) 0.0409(3) Uani 1 1 d . . .
F4 F 1.08599(17) 0.69048(9) 1.00699(10) 0.0522(4) Uani 1 1 d . . .
F5 F 0.97252(17) 0.74430(8) 0.89312(8) 0.0426(3) Uani 1 1 d . . .
F6 F 0.84891(17) 0.64007(7) 1.02216(8) 0.0368(3) Uani 1 1 d . . .

loop_
_atom_site_aniso_label
_atom_site_aniso_U_11
_atom_site_aniso_U_22
_atom_site_aniso_U_33
_atom_site_aniso_U_23
_atom_site_aniso_U_13
_atom_site_aniso_U_12
K 0.0215(2) 0.0215(2) 0.0234(2) 0.00207(16) 0.00732(15) 0.00146(15)
N1 0.0264(9) 0.0224(9) 0.0331(10) -0.0003(7) -0.0024(7) -0.0007(7)
C2 0.0259(10) 0.0267(10) 0.0325(11) -0.0002(9) -0.0057(8) 0.0021(8)
N3 0.0217(8) 0.0256(9) 0.0279(9) -0.0017(7) -0.0029(7) -0.0010(7)
C4 0.0198(9) 0.0231(9) 0.0169(8) -0.0046(7) 0.0033(7) -0.0013(7)
C5 0.0167(8) 0.0228(9) 0.0203(9) -0.0035(7) 0.0029(7) 0.0004(7)
C6 0.0227(9) 0.0212(9) 0.0234(9) -0.0055(8) 0.0034(7) -0.0004(7)
N6 0.0253(9) 0.0189(8) 0.0490(12) 0.0017(8) -0.0027(8) -0.0026(7)
N7 0.0200(8) 0.0241(8) 0.0285(9) 0.0010(7) 0.0003(7) 0.0002(6)
C8 0.0203(9) 0.0253(10) 0.0261(10) 0.0015(8) 0.0001(8) 0.0007(7)
N9 0.0195(8) 0.0226(8) 0.0207(8) -0.0008(6) 0.0027(6) -0.0021(6)
C10 0.0192(9) 0.0266(10) 0.0210(9) 0.0016(8) 0.0038(7) -0.0053(7)
C11 0.0248(9) 0.0223(9) 0.0198(9) 0.0025(7) 0.0000(7) -0.0021(7)
N12 0.0212(8) 0.0204(8) 0.0194(8) 0.0020(6) 0.0021(6) -0.0005(6)
C13 0.0253(10) 0.0214(9) 0.0219(9) 0.0013(7) -0.0014(7) -0.0024(7)
C14 0.0230(9) 0.0304(11) 0.0243(10) 0.0067(8) 0.0026(8) -0.0064(8)
O15 0.0178(6) 0.0294(7) 0.0290(7) 0.0038(6) 0.0070(5) 0.0001(5)
C16 0.0179(9) 0.0490(14) 0.0312(11) 0.0101(10) 0.0088(8) 0.0042(9)
C17 0.0291(11) 0.0486(14) 0.0273(11) 0.0022(10) 0.0114(9) 0.0131(10)
O18 0.0283(8) 0.0306(8) 0.0261(7) -0.0007(6) 0.0071(6) 0.0077(6)
C19 0.0252(10) 0.0298(11) 0.0396(12) -0.0084(9) 0.0033(9) 0.0070(8)
C20 0.0298(11) 0.0247(10) 0.0383(12) 0.0012(9) -0.0044(9) 0.0081(8)
O21 0.0280(7) 0.0266(7) 0.0254(7) 0.0024(6) 0.0002(6) 0.0045(6)
C22 0.0407(12) 0.0236(10) 0.0250(10) 0.0064(8) 0.0010(9) 0.0012(9)
C23 0.0399(12) 0.0239(10) 0.0318(11) 0.0052(9) 0.0076(9) -0.0060(9)
O24 0.0243(7) 0.0248(7) 0.0313(8) 0.0051(6) 0.0053(6) -0.0020(6)
C25 0.0237(10) 0.0452(13) 0.0315(11) 0.0135(10) 0.0076(9) -0.0048(9)
C26 0.0277(11) 0.0462(13) 0.0285(11) 0.0103(10) 0.0143(9) 0.0095(9)
O27 0.0249(7) 0.0270(7) 0.0235(7) 0.0048(6) 0.0099(6) 0.0035(5)
C28 0.0276(10) 0.0266(10) 0.0307(11) -0.0015(8) 0.0105(8) 0.0043(8)
C29 0.0231(9) 0.0240(10) 0.0316(11) 0.0053(8) 0.0054(8) 0.0040(8)
P 0.0232(2) 0.0245(3) 0.0197(2) -0.00250(19) 0.00306(19) 0.00455(19)
F1 0.0742(11) 0.0401(8) 0.0616(10) -0.0209(8) 0.0324(9) 0.0040(8)
F2 0.0346(8) 0.0676(11) 0.0381(8) 0.0074(7) -0.0085(6) -0.0041(7)
F3 0.0613(9) 0.0275(7) 0.0370(7) -0.0042(6) 0.0173(7) 0.0093(6)
F4 0.0309(7) 0.0554(10) 0.0632(10) 0.0138(8) -0.0138(7) 0.0034(7)
F5 0.0482(8) 0.0483(9) 0.0350(7) 0.0068(6) 0.0178(6) -0.0022(7)
F6 0.0485(8) 0.0313(7) 0.0316(7) 0.0061(6) 0.0099(6) 0.0007(6)

loop_
_atom_type_symbol
_atom_type_description
_atom_type_scat_dispersion_real
_atom_type_scat_dispersion_imag
_atom_type_scat_source
C C 0.0033 0.0016 'International Tables Vol C Tables 4.2.6.8 and 6.1.1.4'
H H 0.0000 0.0000 'International Tables Vol C Tables 4.2.6.8 and 6.1.1.4'
N N 0.0061 0.0033 'International Tables Vol C Tables 4.2.6.8 and 6.1.1.4'
O O 0.0106 0.0060 'International Tables Vol C Tables 4.2.6.8 and 6.1.1.4'
F F 0.0171 0.0103 'International Tables Vol C Tables 4.2.6.8 and 6.1.1.4'
P P 0.1023 0.0942 'International Tables Vol C Tables 4.2.6.8 and 6.1.1.4'
K K 0.2009 0.2494 'International Tables Vol C Tables 4.2.6.8 and 6.1.1.4'

loop_
_geom_angle_atom_site_label_1
_geom_angle_atom_site_label_2
_geom_angle_atom_site_label_3
_geom_angle
_geom_angle_site_symmetry_1
_geom_angle_site_symmetry_3
_geom_angle_publ_flag
O15 K O24 166.84(5) . . ?
O15 K O27 115.88(4) . . ?
O24 K O27 61.98(4) . . ?
O15 K O21 121.71(5) . . ?
O24 K O21 62.17(4) . . ?
O27 K O21 122.41(4) . . ?
O15 K F2 91.22(5) . . ?
O24 K F2 75.72(5) . . ?
O27 K F2 72.17(4) . . ?
O21 K F2 106.32(5) . . ?
O15 K O18 61.07(4) . . ?
O24 K O18 120.45(4) . . ?
O27 K O18 176.33(5) . . ?
O21 K O18 60.71(4) . . ?
F2 K O18 105.41(5) . . ?
O15 K N3 85.44(5) . . ?
O24 K N3 107.70(5) . . ?
O27 K N3 100.86(5) . . ?
O21 K N3 83.37(5) . . ?
F2 K N3 170.03(5) . . ?
O18 K N3 81.18(5) . . ?
O15 K F1 81.62(5) . . ?
O24 K F1 87.92(5) . . ?
O27 K F1 116.11(4) . . ?
O21 K F1 74.42(4) . . ?
F2 K F1 45.19(4) . . ?
O18 K F1 62.10(4) . . ?
N3 K F1 142.87(5) . . ?
O15 K N12 58.37(4) . . ?
O24 K N12 121.09(4) . . ?
O27 K N12 59.11(4) . . ?
O21 K N12 167.17(4) . . ?
F2 K N12 86.38(4) . . ?
O18 K N12 118.38(4) . . ?
N3 K N12 83.87(5) . . ?
F1 K N12 117.19(4) . . ?
C2 N1 C6 117.90(18) . . ?
N3 C2 N1 129.98(19) . . ?
C2 N3 C4 110.58(17) . . ?
C2 N3 K 105.84(13) . . ?
C4 N3 K 112.51(12) . . ?
N3 C4 N9 127.84(17) . . ?
N3 C4 C5 126.37(18) . . ?
N9 C4 C5 105.79(16) . . ?
N7 C5 C4 110.71(17) . . ?
N7 C5 C6 132.13(17) . . ?
C4 C5 C6 117.16(17) . . ?
N6 C6 N1 118.34(18) . . ?
N6 C6 C5 123.65(18) . . ?
N1 C6 C5 117.99(17) . . ?
C8 N7 C5 103.56(16) . . ?
N7 C8 N9 114.28(18) . . ?
C8 N9 C4 105.66(16) . . ?
C8 N9 C10 127.23(16) . . ?
C4 N9 C10 126.68(16) . . ?
N9 C10 C11 113.07(16) . . ?
N12 C11 C10 113.10(16) . . ?
C29 N12 C13 110.47(16) . . ?
C29 N12 C11 110.72(15) . . ?
C13 N12 C11 112.65(15) . . ?
C29 N12 K 108.24(11) . . ?
C13 N12 K 86.18(10) . . ?
C11 N12 K 125.94(11) . . ?
N12 C13 C14 114.64(16) . . ?
O15 C14 C13 109.62(15) . . ?
C14 O15 C16 113.06(16) . . ?
C14 O15 K 119.85(11) . . ?
C16 O15 K 121.88(12) . . ?
O15 C16 C17 108.67(17) . . ?
O18 C17 C16 108.37(18) . . ?
C19 O18 C17 113.12(17) . . ?
C19 O18 K 112.68(12) . . ?
C17 O18 K 107.58(11) . . ?
O18 C19 C20 108.19(17) . . ?
O21 C20 C19 109.06(17) . . ?
C22 O21 C20 112.05(16) . . ?
C22 O21 K 109.98(11) . . ?
C20 O21 K 114.65(12) . . ?
O21 C22 C23 108.96(17) . . ?
O24 C23 C22 108.20(17) . . ?
C23 O24 C25 113.18(16) . . ?
C23 O24 K 113.66(12) . . ?
C25 O24 K 112.28(11) . . ?
O24 C25 C26 107.98(17) . . ?
O27 C26 C25 108.33(18) . . ?
C28 O27 C26 111.52(16) . . ?
C28 O27 K 114.04(11) . . ?
C26 O27 K 112.24(11) . . ?
O27 C28 C29 109.41(17) . . ?
N12 C29 C28 115.26(16) . . ?
F1 P F4 91.21(10) . . ?
F1 P F3 178.29(10) . . ?
F4 P F3 90.33(9) . . ?
F1 P F6 90.66(8) . . ?
F4 P F6 91.19(8) . . ?
F3 P F6 90.05(8) . . ?
F1 P F2 89.69(10) . . ?
F4 P F2 178.67(9) . . ?
F3 P F2 88.75(9) . . ?
F6 P F2 89.78(8) . . ?
F1 P F5 89.99(9) . . ?
F4 P F5 89.31(9) . . ?
F3 P F5 89.29(8) . . ?
F6 P F5 179.17(8) . . ?
F2 P F5 89.71(8) . . ?
P F1 K 107.30(9) . . ?
P F2 K 116.95(8) . . ?

loop_
_geom_bond_atom_site_label_1
_geom_bond_atom_site_label_2
_geom_bond_distance
_geom_bond_site_symmetry_2
_geom_bond_publ_flag
K O15 2.6224(14) . ?
K O24 2.7557(15) . ?
K O27 2.7876(14) . ?
K O21 2.7948(15) . ?
K F2 2.8112(17) . ?
K O18 2.8163(14) . ?
K N3 2.9394(18) . ?
K F1 3.033(2) . ?
K N12 3.1488(16) . ?
N1 C2 1.343(3) . ?
N1 C6 1.355(3) . ?
C2 N3 1.335(3) . ?
N3 C4 1.348(2) . ?
C4 N9 1.375(2) . ?
C4 C5 1.391(3) . ?
C5 N7 1.388(2) . ?
C5 C6 1.411(3) . ?
C6 N6 1.335(3) . ?
N7 C8 1.315(3) . ?
C8 N9 1.371(2) . ?
N9 C10 1.473(2) . ?
C10 C11 1.525(3) . ?
C11 N12 1.479(2) . ?
N12 C29 1.473(2) . ?
N12 C13 1.476(2) . ?
C13 C14 1.517(3) . ?
C14 O15 1.421(2) . ?
O15 C16 1.429(2) . ?
C16 C17 1.500(3) . ?
C17 O18 1.424(3) . ?
O18 C19 1.423(3) . ?
C19 C20 1.496(3) . ?
C20 O21 1.429(3) . ?
O21 C22 1.428(3) . ?
C22 C23 1.498(3) . ?
C23 O24 1.425(3) . ?
O24 C25 1.427(3) . ?
C25 C26 1.501(3) . ?
C26 O27 1.431(2) . ?
O27 C28 1.427(2) . ?
C28 C29 1.510(3) . ?
P F1 1.5887(15) . ?
P F4 1.5905(15) . ?
P F3 1.5955(14) . ?
P F6 1.5981(14) . ?
P F2 1.6085(15) . ?
P F5 1.6105(14) . ?
